data_2214655
loop_
_publ_author_name
'Jun-Hong Zhang'
'Chun-Lin Ma'
'Ru-Fen Zhang'

_publ_section_title
;[\m~2~-2,5-Dimercapto-1,3,4-thiadiazole(2--)-\k^2^<i>N</i>:<i>N</i>]bis(\m~2~-methanolato)-\m~3~-oxido-tris[bis(4-fluorobenzyl)tin(IV)]
 benzene hemisolvate
;
_journal_coeditor_code GG2020
_journal_issue 8
_journal_name_full 'Acta Crystallographica Section E'
_journal_page_first m2161
_journal_page_last m2161
_journal_paper_doi 10.1107/S1600536807033715
_journal_volume 63
_journal_year 2007
_chemical_formula_iupac '[Sn3 (C7 H7 F)6 (C H3 O)2 (C2 N2 S3) O], 0.5C6 H6'
_chemical_formula_moiety 'C46 H48 F6 N2 O3 S3 Sn3, 0.5(C6 H6)'
_chemical_formula_sum 'C49 H51 F6 N2 O3 S3 Sn3'
_chemical_formula_weight 1276.12
_chemical_melting_point 356
_chemical_name_systematic
;
[\m~2~-2,5-Dimercapto-1,3,4-thiadiazole(2-)-\k^2^N:N]bis(\m~2~-
methanolato)-\m~3~-oxido-tris[bis(4-fluorobenzyl)tin(IV)] benzene hemisolvate
;
_space_group_IT_number 14
_symmetry_cell_setting monoclinic
_symmetry_space_group_name_Hall '-P 2ybc'
_symmetry_space_group_name_H-M 'P 1 21/c 1'
_atom_sites_solution_hydrogens geom
_atom_sites_solution_primary direct
_atom_sites_solution_secondary difmap
_audit_creation_method SHELXL-97
_cell_angle_alpha 90.00
_cell_angle_beta 129.394(4)
_cell_angle_gamma 90.00
_cell_formula_units_Z 4
_cell_length_a 10.3309(9)
_cell_length_b 45.937(4)
_cell_length_c 13.5763(8)
_cell_measurement_reflns_used 9782
_cell_measurement_temperature 293(2)
_cell_measurement_theta_max 26.00
_cell_measurement_theta_min 1.77
_cell_volume 4979.1(7)
_computing_cell_refinement 'SAINT (Siemens, 1996)'
_computing_data_collection 'SMART (Siemens, 1996)'
_computing_data_reduction SAINT
_computing_molecular_graphics 'SHELXTL (Sheldrick, 1997b)'
_computing_publication_material SHELXTL
_computing_structure_refinement 'SHELXL97 (Sheldrick, 1997a)'
_computing_structure_solution 'SHELXS97 (Sheldrick, 1997a)'
_diffrn_ambient_temperature 293(2)
_diffrn_measured_fraction_theta_full 1.00
_diffrn_measured_fraction_theta_max 1.00
_diffrn_measurement_device_type 'Siemens SMART CCD area-detector'
_diffrn_measurement_method '\f and \w'
_diffrn_radiation_monochromator graphite
_diffrn_radiation_source 'fine-focus sealed tube'
_diffrn_radiation_type MoK\a
_diffrn_radiation_wavelength 0.71073
_diffrn_reflns_av_R_equivalents 0.0483
_diffrn_reflns_av_sigmaI/netI 0.0373
_diffrn_reflns_limit_h_max 12
_diffrn_reflns_limit_h_min -12
_diffrn_reflns_limit_k_max 56
_diffrn_reflns_limit_k_min -56
_diffrn_reflns_limit_l_max 16
_diffrn_reflns_limit_l_min -16
_diffrn_reflns_number 51752
_diffrn_reflns_theta_full 26.0
_diffrn_reflns_theta_max 26.00
_diffrn_reflns_theta_min 1.77
_exptl_absorpt_coefficient_mu 1.684
_exptl_absorpt_correction_T_max 0.8770
_exptl_absorpt_correction_T_min 0.7514
_exptl_absorpt_correction_type multi-scan
_exptl_absorpt_process_details '(SADABS; Sheldrick, 1996)'
_exptl_crystal_colour colorless
_exptl_crystal_density_diffrn 1.702
_exptl_crystal_density_method 'not measured'
_exptl_crystal_description block
_exptl_crystal_F_000 2516
_exptl_crystal_size_max 0.18
_exptl_crystal_size_mid 0.16
_exptl_crystal_size_min 0.08
_refine_diff_density_max 0.720
_refine_diff_density_min -1.784
_refine_ls_extinction_method none
_refine_ls_goodness_of_fit_ref 1.015
_refine_ls_hydrogen_treatment constr
_refine_ls_matrix_type full
_refine_ls_number_parameters 591
_refine_ls_number_reflns 9782
_refine_ls_number_restraints 0
_refine_ls_restrained_S_all 1.015
_refine_ls_R_factor_all 0.0667
_refine_ls_R_factor_gt 0.0550
_refine_ls_shift/su_max 0.003
_refine_ls_shift/su_mean 0.000
_refine_ls_structure_factor_coef Fsqd
_refine_ls_weighting_details 'w=1/[\s^2^(Fo^2^)+(0.123P)^2^+12.502P] where P=(Fo^2^+2Fc^2^)/3'
_refine_ls_weighting_scheme calc
_refine_ls_wR_factor_gt 0.1748
_refine_ls_wR_factor_ref 0.1843
_reflns_number_gt 8279
_reflns_number_total 9782
_reflns_threshold_expression I>2\s(I)
_cod_data_source_file gg2020.cif
_cod_data_source_block I
_cod_original_sg_symbol_H-M 'P 21/c'
_cod_database_code 2214655
_cod_database_fobs_code 2214655

loop_
_symmetry_equiv_pos_as_xyz
'x, y, z'
'-x, y+1/2, -z+1/2'
'-x, -y, -z'
'x, -y-1/2, z-1/2'

loop_
_atom_site_type_symbol
_atom_site_label
_atom_site_fract_x
_atom_site_fract_y
_atom_site_fract_z
_atom_site_U_iso_or_equiv
_atom_site_adp_type
_atom_site_calc_flag
_atom_site_refinement_flags
_atom_site_occupancy
Sn Sn1 1.09057(6) 0.872437(11) 0.26253(5) 0.04148(16) Uani d . 1
Sn Sn2 0.99142(6) 0.942464(10) 0.27698(4) 0.03669(15) Uani d . 1
Sn Sn3 0.68330(6) 0.880017(10) 0.12982(5) 0.03655(15) Uani d . 1
S S1 0.2941(3) 0.90904(5) 0.0062(3) 0.0677(6) Uani d . 1
S S2 0.4469(3) 0.96904(4) 0.1112(2) 0.0548(5) Uani d . 1
S S3 0.7698(3) 1.00416(5) 0.2581(2) 0.0594(5) Uani d . 1
F F1 0.8398(10) 0.88068(14) 0.6454(7) 0.094(2) Uani d . 1
F F2 0.5363(10) 0.91417(15) -0.3438(5) 0.104(2) Uani d . 1
F F3 0.7676(14) 0.74570(16) 0.3886(12) 0.152(4) Uani d . 1
F F4 0.2991(11) 0.76864(14) -0.2917(7) 0.112(3) Uani d . 1
F F5 0.9696(12) 0.77323(17) -0.1815(9) 0.125(3) Uani d . 1
F F6 1.5752(11) 0.75227(17) 0.4952(8) 0.120(3) Uani d . 1
O O1 0.9093(5) 0.90072(10) 0.2213(4) 0.0384(10) Uani d . 1
O O2 1.1931(6) 0.91524(11) 0.3167(5) 0.0492(13) Uani d . 1
O O3 0.8669(6) 0.84801(11) 0.1676(5) 0.0456(12) Uani d . 1
N N1 0.6135(7) 0.92511(12) 0.1374(6) 0.0386(13) Uani d . 1
N N2 0.7269(7) 0.94780(12) 0.1975(5) 0.0380(12) Uani d . 1
C C1 0.4561(10) 0.93234(17) 0.0851(8) 0.0454(17) Uani d . 1
C C2 0.6593(9) 0.97345(16) 0.1925(7) 0.0440(16) Uani d . 1
C C3 1.3556(10) 0.9245(2) 0.3585(10) 0.065(2) Uani d . 1
H H3A 1.4285 0.9080 0.3885 0.097 Uiso calc R 1
H H3B 1.4033 0.9385 0.4262 0.097 Uiso calc R 1
H H3C 1.3423 0.9333 0.2883 0.097 Uiso calc R 1
C C4 0.8373(12) 0.81699(16) 0.1369(8) 0.056(2) Uani d . 1
H H4A 0.8231 0.8135 0.0608 0.084 Uiso calc R 1
H H4B 0.7381 0.8111 0.1236 0.084 Uiso calc R 1
H H4C 0.9314 0.8060 0.2061 0.084 Uiso calc R 1
C C5 1.1099(11) 0.95023(19) 0.4733(7) 0.054(2) Uani d . 1
H H5A 1.2292 0.9467 0.5247 0.065 Uiso calc R 1
H H5B 1.0943 0.9705 0.4841 0.065 Uiso calc R 1
C C6 1.0403(9) 0.93103(17) 0.5198(6) 0.0423(16) Uani d . 1
C C7 0.8973(11) 0.93993(18) 0.5021(8) 0.0502(18) Uani d . 1
H H7 0.8468 0.9576 0.4622 0.060 Uiso calc R 1
C C8 0.8298(12) 0.9226(2) 0.5436(9) 0.063(2) Uani d . 1
H H8 0.7330 0.9284 0.5294 0.076 Uiso calc R 1
C C9 0.9057(13) 0.8974(2) 0.6044(8) 0.062(2) Uani d . 1
C C10 1.0485(13) 0.8888(2) 0.6276(8) 0.064(2) Uani d . 1
H H10 1.1011 0.8716 0.6716 0.077 Uiso calc R 1
C C11 1.1143(10) 0.9055(2) 0.5860(7) 0.056(2) Uani d . 1
H H11 1.2126 0.8995 0.6029 0.067 Uiso calc R 1
C C12 0.9649(11) 0.96861(18) 0.1346(7) 0.0516(19) Uani d . 1
H H12A 0.9217 0.9876 0.1320 0.062 Uiso calc R 1
H H12B 1.0741 0.9714 0.1574 0.062 Uiso calc R 1
C C13 0.8495(9) 0.95493(15) 0.0050(7) 0.0399(15) Uani d . 1
C C14 0.9149(11) 0.9391(2) -0.0428(8) 0.057(2) Uani d . 1
H H14 1.0302 0.9375 0.0051 0.068 Uiso calc R 1
C C15 0.8075(14) 0.9260(2) -0.1618(9) 0.068(3) Uani d . 1
H H15 0.8498 0.9159 -0.1955 0.082 Uiso calc R 1
C C16 0.6388(13) 0.9280(2) -0.2283(7) 0.061(2) Uani d . 1
C C17 0.5720(11) 0.94291(17) -0.1855(8) 0.053(2) Uani d . 1
H H17 0.4564 0.9443 -0.2338 0.064 Uiso calc R 1
C C18 0.6791(10) 0.95621(16) -0.0677(7) 0.0450(17) Uani d . 1
H H18 0.6337 0.9664 -0.0368 0.054 Uiso calc R 1
C C19 0.6611(15) 0.8640(2) 0.2674(11) 0.070(3) Uani d . 1
H H19A 0.7386 0.8749 0.3458 0.084 Uiso calc R 1
H H19B 0.5489 0.8684 0.2364 0.084 Uiso calc R 1
C C20 0.6921(10) 0.83251(17) 0.2988(7) 0.0452(17) Uani d . 1
C C21 0.5731(12) 0.8119(2) 0.2202(9) 0.067(2) Uani d . 1
H H21 0.4712 0.8178 0.1447 0.081 Uiso calc R 1
C C22 0.5989(17) 0.7829(2) 0.2487(14) 0.086(3) Uani d . 1
H H22 0.5172 0.7693 0.1928 0.104 Uiso calc R 1
C C23 0.7414(18) 0.7745(2) 0.3566(15) 0.084(3) Uani d . 1
C C24 0.8651(14) 0.7927(3) 0.4403(12) 0.082(3) Uani d . 1
H H24 0.9641 0.7858 0.5157 0.099 Uiso calc R 1
C C25 0.8414(11) 0.8229(2) 0.4110(9) 0.069(3) Uani d . 1
H H25 0.9257 0.8361 0.4669 0.082 Uiso calc R 1
C C26 0.5420(11) 0.87894(17) -0.0712(7) 0.0494(18) Uani d . 1
H H26A 0.4479 0.8922 -0.1101 0.059 Uiso calc R 1
H H26B 0.6118 0.8860 -0.0907 0.059 Uiso calc R 1
C C27 0.4760(9) 0.84916(16) -0.1307(7) 0.0440(16) Uani d . 1
C C28 0.5399(12) 0.8352(2) -0.1822(8) 0.058(2) Uani d . 1
H H28 0.6229 0.8440 -0.1798 0.069 Uiso calc R 1
C C29 0.4788(13) 0.8078(2) -0.2377(8) 0.066(2) Uani d . 1
H H29 0.5196 0.7984 -0.2737 0.079 Uiso calc R 1
C C30 0.3596(15) 0.7950(2) -0.2388(9) 0.073(3) Uani d . 1
C C31 0.2951(13) 0.8087(2) -0.1873(9) 0.069(2) Uani d . 1
H H31 0.2128 0.7997 -0.1891 0.082 Uiso calc R 1
C C32 0.3555(10) 0.83586(18) -0.1331(8) 0.0534(19) Uani d . 1
H H32 0.3136 0.8453 -0.0979 0.064 Uiso calc R 1
C C33 1.1616(14) 0.8670(2) 0.1472(10) 0.0653(18) Uani d . 1
H H33A 1.1257 0.8843 0.0947 0.078 Uiso calc R 1
H H33B 1.2830 0.8668 0.2038 0.078 Uiso calc R 1
C C34 1.1027(13) 0.8414(2) 0.0609(10) 0.0653(18) Uani d . 1
C C35 1.1589(13) 0.8136(2) 0.1060(9) 0.066(2) Uani d . 1
H H35 1.2299 0.8102 0.1934 0.079 Uiso calc R 1
C C36 1.1128(14) 0.7909(2) 0.0253(11) 0.074(3) Uani d . 1
H H36 1.1493 0.7721 0.0569 0.089 Uiso calc R 1
C C37 1.0143(14) 0.7959(2) -0.0998(11) 0.073(3) Uani d . 1
C C38 0.9535(16) 0.8222(3) -0.1497(11) 0.089(3) Uani d . 1
H H38 0.8808 0.8249 -0.2375 0.107 Uiso calc R 1
C C39 1.0005(14) 0.8453(2) -0.0687(10) 0.072(3) Uani d . 1
H H39 0.9623 0.8639 -0.1024 0.087 Uiso calc R 1
C C40 1.2385(11) 0.8535(2) 0.4489(8) 0.060(2) Uani d . 1
H H40A 1.3207 0.8676 0.5105 0.072 Uiso calc R 1
H H40B 1.1664 0.8490 0.4695 0.072 Uiso calc R 1
C C41 1.3267(10) 0.82649(17) 0.4604(7) 0.0479(17) Uani d . 1
C C42 1.4822(11) 0.8276(2) 0.4905(9) 0.062(2) Uani d . 1
H H42 1.5316 0.8456 0.5031 0.075 Uiso calc R 1
C C43 1.5658(13) 0.8028(3) 0.5021(10) 0.077(3) Uani d . 1
H H43 1.6709 0.8040 0.5236 0.092 Uiso calc R 1
C C44 1.4915(17) 0.7767(3) 0.4816(10) 0.080(3) Uani d . 1
C C45 1.3412(15) 0.7739(2) 0.4501(10) 0.079(3) Uani d . 1
H H45 1.2937 0.7556 0.4359 0.095 Uiso calc R 1
C C46 1.2565(12) 0.7988(2) 0.4388(8) 0.062(2) Uani d . 1
H H46 1.1511 0.7971 0.4164 0.074 Uiso calc R 1
C C47 0.5586(14) 1.0005(2) 0.4335(10) 0.069(3) Uani d . 1
H H47 0.5976 1.0009 0.3878 0.082 Uiso calc R 1
C C48 0.6669(13) 0.99371(17) 0.5618(10) 0.060(2) Uani d . 1
H H48 0.7787 0.9895 0.6031 0.072 Uiso calc R 1
C C49 0.6062(14) 0.9934(2) 0.6267(9) 0.070(3) Uani d . 1
H H49 0.6780 0.9889 0.7131 0.084 Uiso calc R 1

loop_
_atom_site_aniso_label
_atom_site_aniso_U_11
_atom_site_aniso_U_22
_atom_site_aniso_U_33
_atom_site_aniso_U_12
_atom_site_aniso_U_13
_atom_site_aniso_U_23
Sn1 0.0409(3) 0.0400(3) 0.0480(3) 0.0006(2) 0.0303(2) -0.0030(2)
Sn2 0.0393(3) 0.0357(3) 0.0343(3) -0.00752(19) 0.0230(2) -0.00782(18)
Sn3 0.0391(3) 0.0312(3) 0.0435(3) -0.00509(18) 0.0282(2) -0.00437(18)
S1 0.0481(11) 0.0596(13) 0.1021(19) -0.0090(10) 0.0509(13) -0.0123(12)
S2 0.0542(11) 0.0422(10) 0.0713(14) 0.0074(9) 0.0413(11) -0.0030(9)
S3 0.0691(14) 0.0409(10) 0.0666(13) -0.0066(9) 0.0423(12) -0.0162(9)
F1 0.134(6) 0.089(4) 0.103(5) -0.019(4) 0.096(5) 0.004(4)
F2 0.127(6) 0.101(5) 0.041(3) -0.002(4) 0.033(3) -0.019(3)
F3 0.208(10) 0.067(5) 0.267(12) 0.047(5) 0.190(10) 0.052(6)
F4 0.156(7) 0.060(4) 0.091(5) -0.026(4) 0.065(5) -0.032(3)
F5 0.171(8) 0.099(5) 0.151(7) -0.044(5) 0.123(7) -0.065(5)
F6 0.142(7) 0.101(5) 0.115(6) 0.059(5) 0.080(5) 0.009(4)
O1 0.033(2) 0.032(2) 0.045(3) -0.0005(18) 0.022(2) -0.0051(19)
O2 0.037(3) 0.050(3) 0.062(3) -0.009(2) 0.032(3) -0.015(3)
O3 0.046(3) 0.035(3) 0.062(3) -0.003(2) 0.037(3) -0.005(2)
N1 0.041(3) 0.034(3) 0.052(3) -0.001(2) 0.035(3) -0.004(2)
N2 0.037(3) 0.035(3) 0.039(3) -0.002(2) 0.023(3) -0.007(2)
C1 0.047(4) 0.044(4) 0.059(5) 0.001(3) 0.040(4) 0.003(3)
C2 0.048(4) 0.042(4) 0.045(4) 0.003(3) 0.031(4) -0.006(3)
C3 0.044(4) 0.066(6) 0.092(7) -0.005(4) 0.047(5) -0.005(5)
C4 0.069(5) 0.036(4) 0.062(5) 0.016(4) 0.041(5) -0.001(4)
C5 0.057(5) 0.061(5) 0.040(4) -0.013(4) 0.028(4) -0.017(4)
C6 0.042(4) 0.052(4) 0.028(3) -0.002(3) 0.020(3) -0.008(3)
C7 0.057(5) 0.052(5) 0.048(4) 0.003(4) 0.037(4) 0.002(3)
C8 0.065(5) 0.081(6) 0.064(5) 0.000(5) 0.050(5) -0.002(5)
C9 0.086(7) 0.058(5) 0.053(5) -0.013(5) 0.049(5) -0.001(4)
C10 0.079(6) 0.054(5) 0.050(5) 0.006(5) 0.037(5) 0.005(4)
C11 0.046(4) 0.072(6) 0.035(4) 0.004(4) 0.019(4) 0.000(4)
C12 0.058(5) 0.050(4) 0.050(4) -0.005(4) 0.036(4) 0.003(4)
C13 0.049(4) 0.036(3) 0.040(4) 0.006(3) 0.031(3) 0.005(3)
C14 0.054(5) 0.074(6) 0.044(4) 0.020(4) 0.032(4) 0.008(4)
C15 0.099(8) 0.070(6) 0.052(5) 0.028(5) 0.056(6) 0.007(4)
C16 0.076(6) 0.055(5) 0.032(4) 0.006(4) 0.025(4) 0.003(3)
C17 0.046(4) 0.049(5) 0.045(4) 0.005(3) 0.019(4) 0.014(3)
C18 0.053(4) 0.043(4) 0.050(4) 0.009(3) 0.038(4) 0.007(3)
C19 0.103(8) 0.062(6) 0.088(7) 0.010(5) 0.080(7) 0.012(5)
C20 0.054(4) 0.046(4) 0.053(4) -0.007(3) 0.042(4) -0.002(3)
C21 0.055(5) 0.073(6) 0.058(5) -0.017(5) 0.029(4) 0.002(5)
C22 0.101(9) 0.062(7) 0.124(10) -0.026(6) 0.085(9) -0.014(7)
C23 0.105(9) 0.051(6) 0.141(11) 0.010(6) 0.099(9) 0.022(7)
C24 0.069(6) 0.092(8) 0.105(8) 0.033(6) 0.064(7) 0.049(7)
C25 0.050(5) 0.085(7) 0.065(6) -0.019(5) 0.034(5) -0.005(5)
C26 0.057(5) 0.045(4) 0.044(4) -0.007(3) 0.032(4) -0.001(3)
C27 0.043(4) 0.043(4) 0.038(4) -0.003(3) 0.022(3) -0.002(3)
C28 0.064(5) 0.066(5) 0.050(5) 0.002(4) 0.039(4) -0.005(4)
C29 0.086(7) 0.062(6) 0.047(5) 0.007(5) 0.040(5) -0.007(4)
C30 0.099(8) 0.046(5) 0.054(5) -0.004(5) 0.039(6) -0.013(4)
C31 0.068(6) 0.057(5) 0.065(6) -0.016(5) 0.035(5) -0.009(4)
C32 0.052(4) 0.050(4) 0.050(4) -0.008(4) 0.028(4) -0.006(4)
C33 0.087(5) 0.062(4) 0.088(5) -0.019(3) 0.075(4) -0.016(3)
C34 0.087(5) 0.062(4) 0.088(5) -0.019(3) 0.075(4) -0.016(3)
C35 0.078(6) 0.073(6) 0.056(5) 0.014(5) 0.047(5) 0.011(4)
C36 0.098(8) 0.050(5) 0.104(8) 0.020(5) 0.078(7) 0.017(5)
C37 0.081(7) 0.071(6) 0.092(8) -0.018(5) 0.066(7) -0.027(6)
C38 0.094(8) 0.101(9) 0.054(6) 0.001(7) 0.038(6) -0.001(6)
C39 0.089(7) 0.061(6) 0.070(6) 0.022(5) 0.052(6) 0.022(5)
C40 0.060(5) 0.071(6) 0.048(5) 0.008(4) 0.034(4) -0.002(4)
C41 0.051(4) 0.052(5) 0.038(4) 0.005(3) 0.027(4) 0.006(3)
C42 0.049(5) 0.074(6) 0.059(5) -0.007(4) 0.032(4) -0.005(4)
C43 0.053(5) 0.101(9) 0.072(6) 0.019(5) 0.038(5) -0.004(6)
C44 0.101(9) 0.072(7) 0.056(6) 0.033(6) 0.045(6) 0.003(5)
C45 0.090(8) 0.051(5) 0.067(6) -0.003(5) 0.036(6) 0.000(5)
C46 0.063(5) 0.078(6) 0.043(4) 0.006(5) 0.032(4) 0.008(4)
C47 0.090(7) 0.057(5) 0.087(7) -0.032(5) 0.069(6) -0.022(5)
C48 0.070(6) 0.039(4) 0.083(7) -0.005(4) 0.054(5) -0.003(4)
C49 0.080(7) 0.061(6) 0.057(5) -0.015(5) 0.037(5) 0.000(4)

loop_
_atom_type_symbol
_atom_type_description
_atom_type_scat_dispersion_real
_atom_type_scat_dispersion_imag
_atom_type_scat_source
C C 0.0033 0.0016 'International Tables Vol C Tables 4.2.6.8 and 6.1.1.4'
H H 0.0000 0.0000 'International Tables Vol C Tables 4.2.6.8 and 6.1.1.4'
N N 0.0061 0.0033 'International Tables Vol C Tables 4.2.6.8 and 6.1.1.4'
O O 0.0106 0.0060 'International Tables Vol C Tables 4.2.6.8 and 6.1.1.4'
F F 0.0171 0.0103 'International Tables Vol C Tables 4.2.6.8 and 6.1.1.4'
S S 0.1246 0.1234 'International Tables Vol C Tables 4.2.6.8 and 6.1.1.4'
Sn Sn -0.6537 1.4246 'International Tables Vol C Tables 4.2.6.8 and 6.1.1.4'

loop_
_geom_angle_atom_site_label_1
_geom_angle_atom_site_label_2
_geom_angle_atom_site_label_3
_geom_angle_site_symmetry_1
_geom_angle_site_symmetry_3
_geom_angle
_geom_angle_publ_flag
O1 Sn1 O3 . . 73.36(18) no
O1 Sn1 C33 . . 123.9(3) ?
O3 Sn1 C33 . . 104.1(3) ?
O1 Sn1 O2 . . 71.11(18) no
O3 Sn1 O2 . . 144.2(2) no
C33 Sn1 O2 . . 92.0(3) ?
O1 Sn1 C40 . . 115.1(3) ?
O3 Sn1 C40 . . 100.9(3) ?
C33 Sn1 C40 . . 120.1(4) no
O2 Sn1 C40 . . 98.1(3) ?
O1 Sn2 C12 . . 114.1(3) ?
O1 Sn2 C5 . . 113.1(3) ?
C12 Sn2 C5 . . 132.4(3) no
O1 Sn2 O2 . . 70.13(18) no
C12 Sn2 O2 . . 95.7(3) ?
C5 Sn2 O2 . . 94.9(3) ?
O1 Sn2 N2 . . 80.20(19) no
C12 Sn2 N2 . . 95.0(3) ?
C5 Sn2 N2 . . 98.1(3) ?
O2 Sn2 N2 . . 150.29(19) no
O1 Sn3 C26 . . 112.2(3) ?
O1 Sn3 C19 . . 109.9(4) ?
C26 Sn3 C19 . . 137.9(4) no
O1 Sn3 O3 . . 71.67(18) ?
C26 Sn3 O3 . . 94.1(3) ?
C19 Sn3 O3 . . 97.0(3) ?
O1 Sn3 N1 . . 79.50(19) no
C26 Sn3 N1 . . 95.9(3) ?
C19 Sn3 N1 . . 93.6(3) ?
O3 Sn3 N1 . . 151.2(2) no
C2 S2 C1 . . 91.9(4) ?
Sn2 O1 Sn1 . . 113.8(2) ?
Sn2 O1 Sn3 . . 134.9(2) ?
Sn1 O1 Sn3 . . 111.3(2) ?
C3 O2 Sn1 . . 127.1(5) ?
C3 O2 Sn2 . . 127.8(5) ?
Sn1 O2 Sn2 . . 104.8(2) ?
C4 O3 Sn1 . . 129.8(5) ?
C4 O3 Sn3 . . 126.5(5) ?
Sn1 O3 Sn3 . . 103.6(2) ?
C1 N1 N2 . . 114.5(6) ?
C1 N1 Sn3 . . 121.9(5) ?
N2 N1 Sn3 . . 123.6(4) ?
C2 N2 N1 . . 114.3(6) ?
C2 N2 Sn2 . . 123.9(5) ?
N1 N2 Sn2 . . 121.5(4) ?
N1 C1 S1 . . 124.3(6) ?
N1 C1 S2 . . 109.7(5) ?
S1 C1 S2 . . 126.0(5) ?
N2 C2 S3 . . 123.6(6) ?
N2 C2 S2 . . 109.6(5) ?
S3 C2 S2 . . 126.8(4) ?
O2 C3 H3A . . 109.5 ?
O2 C3 H3B . . 109.5 ?
H3A C3 H3B . . 109.5 ?
O2 C3 H3C . . 109.5 ?
H3A C3 H3C . . 109.5 ?
H3B C3 H3C . . 109.5 ?
O3 C4 H4A . . 109.5 ?
O3 C4 H4B . . 109.5 ?
H4A C4 H4B . . 109.5 ?
O3 C4 H4C . . 109.5 ?
H4A C4 H4C . . 109.5 ?
H4B C4 H4C . . 109.5 ?
C6 C5 Sn2 . . 112.1(5) ?
C6 C5 H5A . . 109.2 ?
Sn2 C5 H5A . . 109.2 ?
C6 C5 H5B . . 109.2 ?
Sn2 C5 H5B . . 109.2 ?
H5A C5 H5B . . 107.9 ?
C11 C6 C7 . . 116.7(7) ?
C11 C6 C5 . . 123.9(7) ?
C7 C6 C5 . . 119.3(7) ?
C8 C7 C6 . . 120.6(8) ?
C8 C7 H7 . . 119.7 ?
C6 C7 H7 . . 119.7 ?
C9 C8 C7 . . 119.6(9) ?
C9 C8 H8 . . 120.2 ?
C7 C8 H8 . . 120.2 ?
C8 C9 C10 . . 121.1(8) ?
C8 C9 F1 . . 119.3(9) ?
C10 C9 F1 . . 119.6(9) ?
C9 C10 C11 . . 119.6(9) ?
C9 C10 H10 . . 120.2 ?
C11 C10 H10 . . 120.2 ?
C10 C11 C6 . . 122.3(8) ?
C10 C11 H11 . . 118.9 ?
C6 C11 H11 . . 118.9 ?
C13 C12 Sn2 . . 112.0(5) ?
C13 C12 H12A . . 109.2 ?
Sn2 C12 H12A . . 109.2 ?
C13 C12 H12B . . 109.2 ?
Sn2 C12 H12B . . 109.2 ?
H12A C12 H12B . . 107.9 ?
C18 C13 C14 . . 117.8(7) ?
C18 C13 C12 . . 122.0(7) ?
C14 C13 C12 . . 120.1(7) ?
C15 C14 C13 . . 120.0(8) ?
C15 C14 H14 . . 120.0 ?
C13 C14 H14 . . 120.0 ?
C16 C15 C14 . . 118.7(8) ?
C16 C15 H15 . . 120.7 ?
C14 C15 H15 . . 120.7 ?
C17 C16 C15 . . 122.8(8) ?
C17 C16 F2 . . 119.8(9) ?
C15 C16 F2 . . 117.4(9) ?
C16 C17 C18 . . 118.3(8) ?
C16 C17 H17 . . 120.9 ?
C18 C17 H17 . . 120.9 ?
C13 C18 C17 . . 122.3(7) ?
C13 C18 H18 . . 118.8 ?
C17 C18 H18 . . 118.8 ?
C20 C19 Sn3 . . 117.4(6) ?
C20 C19 H19A . . 108.0 ?
Sn3 C19 H19A . . 108.0 ?
C20 C19 H19B . . 108.0 ?
Sn3 C19 H19B . . 108.0 ?
H19A C19 H19B . . 107.2 ?
C21 C20 C25 . . 117.3(8) ?
C21 C20 C19 . . 121.8(9) ?
C25 C20 C19 . . 121.0(8) ?
C22 C21 C20 . . 122.4(10) ?
C22 C21 H21 . . 118.8 ?
C20 C21 H21 . . 118.8 ?
C23 C22 C21 . . 118.6(11) ?
C23 C22 H22 . . 120.7 ?
C21 C22 H22 . . 120.7 ?
C22 C23 C24 . . 124.0(10) ?
C22 C23 F3 . . 119.5(13) ?
C24 C23 F3 . . 116.5(13) ?
C23 C24 C25 . . 118.1(10) ?
C23 C24 H24 . . 121.0 ?
C25 C24 H24 . . 121.0 ?
C20 C25 C24 . . 119.6(9) ?
C20 C25 H25 . . 120.2 ?
C24 C25 H25 . . 120.2 ?
C27 C26 Sn3 . . 114.6(5) ?
C27 C26 H26A . . 108.6 ?
Sn3 C26 H26A . . 108.6 ?
C27 C26 H26B . . 108.6 ?
Sn3 C26 H26B . . 108.6 ?
H26A C26 H26B . . 107.6 ?
C32 C27 C28 . . 119.9(8) ?
C32 C27 C26 . . 120.7(7) ?
C28 C27 C26 . . 119.4(7) ?
C27 C28 C29 . . 119.6(9) ?
C27 C28 H28 . . 120.2 ?
C29 C28 H28 . . 120.2 ?
C30 C29 C28 . . 119.6(9) ?
C30 C29 H29 . . 120.2 ?
C28 C29 H29 . . 120.2 ?
F4 C30 C29 . . 120.6(10) ?
F4 C30 C31 . . 118.0(11) ?
C29 C30 C31 . . 121.4(9) ?
C32 C31 C30 . . 118.7(9) ?
C32 C31 H31 . . 120.7 ?
C30 C31 H31 . . 120.7 ?
C27 C32 C31 . . 120.9(9) ?
C27 C32 H32 . . 119.6 ?
C31 C32 H32 . . 119.6 ?
C34 C33 Sn1 . . 120.9(6) ?
C34 C33 H33A . . 107.1 ?
Sn1 C33 H33A . . 107.1 ?
C34 C33 H33B . . 107.1 ?
Sn1 C33 H33B . . 107.1 ?
H33A C33 H33B . . 106.8 ?
C39 C34 C35 . . 117.0(9) ?
C39 C34 C33 . . 120.3(9) ?
C35 C34 C33 . . 122.5(10) ?
C36 C35 C34 . . 121.4(9) ?
C36 C35 H35 . . 119.3 ?
C34 C35 H35 . . 119.3 ?
C37 C36 C35 . . 119.1(9) ?
C37 C36 H36 . . 120.4 ?
C35 C36 H36 . . 120.4 ?
C38 C37 C36 . . 122.5(10) ?
C38 C37 F5 . . 118.1(11) ?
C36 C37 F5 . . 119.4(11) ?
C37 C38 C39 . . 118.6(10) ?
C37 C38 H38 . . 120.7 ?
C39 C38 H38 . . 120.7 ?
C34 C39 C38 . . 121.3(10) ?
C34 C39 H39 . . 119.3 ?
C38 C39 H39 . . 119.3 ?
C41 C40 Sn1 . . 113.2(5) ?
C41 C40 H40A . . 108.9 ?
Sn1 C40 H40A . . 108.9 ?
C41 C40 H40B . . 108.9 ?
Sn1 C40 H40B . . 108.9 ?
H40A C40 H40B . . 107.8 ?
C42 C41 C46 . . 116.4(8) ?
C42 C41 C40 . . 121.3(8) ?
C46 C41 C40 . . 122.3(8) ?
C43 C42 C41 . . 122.0(9) ?
C43 C42 H42 . . 119.0 ?
C41 C42 H42 . . 119.0 ?
C44 C43 C42 . . 118.4(10) ?
C44 C43 H43 . . 120.8 ?
C42 C43 H43 . . 120.8 ?
C45 C44 C43 . . 123.2(10) ?
C45 C44 F6 . . 118.4(12) ?
C43 C44 F6 . . 118.5(12) ?
C44 C45 C46 . . 118.7(10) ?
C44 C45 H45 . . 120.7 ?
C46 C45 H45 . . 120.7 ?
C45 C46 C41 . . 121.3(9) ?
C45 C46 H46 . . 119.3 ?
C41 C46 H46 . . 119.3 ?
C49 C47 C48 3_676 . 120.2(9) ?
C49 C47 H47 3_676 . 119.9 ?
C48 C47 H47 . . 119.9 ?
C49 C48 C47 . . 118.7(9) ?
C49 C48 H48 . . 120.7 ?
C47 C48 H48 . . 120.7 ?
C48 C49 C47 . 3_676 121.1(9) ?
C48 C49 H49 . . 119.4 ?
C47 C49 H49 3_676 . 119.4 ?

loop_
_geom_bond_atom_site_label_1
_geom_bond_atom_site_label_2
_geom_bond_site_symmetry_2
_geom_bond_distance
_geom_bond_publ_flag
Sn1 O1 . 2.044(4) no
Sn1 O3 . 2.116(5) no
Sn1 C33 . 2.125(8) ?
Sn1 O2 . 2.131(5) no
Sn1 C40 . 2.142(9) ?
Sn2 O1 . 2.038(5) no
Sn2 C12 . 2.141(7) ?
Sn2 C5 . 2.142(7) ?
Sn2 O2 . 2.184(5) no
Sn2 N2 . 2.225(6) no
Sn3 O1 . 2.054(4) no
Sn3 C26 . 2.127(8) ?
Sn3 C19 . 2.150(8) ?
Sn3 O3 . 2.188(5) no
Sn3 N1 . 2.217(5) no
S1 C1 . 1.679(8) ?
S2 C2 . 1.732(8) ?
S2 C1 . 1.738(8) ?
S3 C2 . 1.672(8) ?
F1 C9 . 1.358(10) ?
F2 C16 . 1.370(10) ?
F3 C23 . 1.367(12) ?
F4 C30 . 1.342(11) ?
F5 C37 . 1.371(11) ?
F6 C44 . 1.357(11) ?
O2 C3 . 1.454(9) ?
O3 C4 . 1.462(9) ?
N1 C1 . 1.339(9) ?
N1 N2 . 1.382(8) ?
N2 C2 . 1.349(9) ?
C3 H3A . 0.9600 ?
C3 H3B . 0.9600 ?
C3 H3C . 0.9600 ?
C4 H4A . 0.9600 ?
C4 H4B . 0.9600 ?
C4 H4C . 0.9600 ?
C5 C6 . 1.506(11) ?
C5 H5A . 0.9700 ?
C5 H5B . 0.9700 ?
C6 C11 . 1.376(12) ?
C6 C7 . 1.399(11) ?
C7 C8 . 1.390(12) ?
C7 H7 . 0.9300 ?
C8 C9 . 1.348(13) ?
C8 H8 . 0.9300 ?
C9 C10 . 1.357(14) ?
C10 C11 . 1.363(13) ?
C10 H10 . 0.9300 ?
C11 H11 . 0.9300 ?
C12 C13 . 1.500(11) ?
C12 H12A . 0.9700 ?
C12 H12B . 0.9700 ?
C13 C18 . 1.368(10) ?
C13 C14 . 1.400(10) ?
C14 C15 . 1.391(13) ?
C14 H14 . 0.9300 ?
C15 C16 . 1.366(14) ?
C15 H15 . 0.9300 ?
C16 C17 . 1.338(13) ?
C17 C18 . 1.382(11) ?
C17 H17 . 0.9300 ?
C18 H18 . 0.9300 ?
C19 C20 . 1.486(12) ?
C19 H19A . 0.9700 ?
C19 H19B . 0.9700 ?
C20 C21 . 1.373(12) ?
C20 C25 . 1.383(12) ?
C21 C22 . 1.366(15) ?
C21 H21 . 0.9300 ?
C22 C23 . 1.312(17) ?
C22 H22 . 0.9300 ?
C23 C24 . 1.334(18) ?
C24 C25 . 1.419(15) ?
C24 H24 . 0.9300 ?
C25 H25 . 0.9300 ?
C26 C27 . 1.513(10) ?
C26 H26A . 0.9700 ?
C26 H26B . 0.9700 ?
C27 C32 . 1.369(11) ?
C27 C28 . 1.386(11) ?
C28 C29 . 1.394(13) ?
C28 H28 . 0.9300 ?
C29 C30 . 1.357(15) ?
C29 H29 . 0.9300 ?
C30 C31 . 1.386(15) ?
C31 C32 . 1.381(12) ?
C31 H31 . 0.9300 ?
C32 H32 . 0.9300 ?
C33 C34 . 1.488(12) ?
C33 H33A . 0.9700 ?
C33 H33B . 0.9700 ?
C34 C39 . 1.373(14) ?
C34 C35 . 1.377(13) ?
C35 C36 . 1.360(14) ?
C35 H35 . 0.9300 ?
C36 C37 . 1.334(15) ?
C36 H36 . 0.9300 ?
C37 C38 . 1.331(16) ?
C38 C39 . 1.375(15) ?
C38 H38 . 0.9300 ?
C39 H39 . 0.9300 ?
C40 C41 . 1.487(12) ?
C40 H40A . 0.9700 ?
C40 H40B . 0.9700 ?
C41 C42 . 1.385(12) ?
C41 C46 . 1.399(12) ?
C42 C43 . 1.375(14) ?
C42 H42 . 0.9300 ?
C43 C44 . 1.353(17) ?
C43 H43 . 0.9300 ?
C44 C45 . 1.330(16) ?
C45 C46 . 1.389(14) ?
C45 H45 . 0.9300 ?
C46 H46 . 0.9300 ?
C47 C49 3_676 1.372(15) ?
C47 C48 . 1.381(14) ?
C47 H47 . 0.9300 ?
C48 C49 . 1.368(13) ?
C48 H48 . 0.9300 ?
C49 C47 3_676 1.372(15) ?
C49 H49 . 0.9300 ?

loop_
_geom_torsion_atom_site_label_1
_geom_torsion_atom_site_label_2
_geom_torsion_atom_site_label_3
_geom_torsion_atom_site_label_4
_geom_torsion_site_symmetry_1
_geom_torsion_site_symmetry_4
_geom_torsion
C12 Sn2 O1 Sn1 . . 90.6(3)
C5 Sn2 O1 Sn1 . . -83.6(3)
O2 Sn2 O1 Sn1 . . 3.2(2)
N2 Sn2 O1 Sn1 . . -178.3(3)
C12 Sn2 O1 Sn3 . . -88.3(4)
C5 Sn2 O1 Sn3 . . 97.5(4)
O2 Sn2 O1 Sn3 . . -175.7(4)
N2 Sn2 O1 Sn3 . . 2.8(3)
O3 Sn1 O1 Sn2 . . -178.6(3)
C33 Sn1 O1 Sn2 . . -82.6(4)
O2 Sn1 O1 Sn2 . . -3.3(2)
C40 Sn1 O1 Sn2 . . 87.0(4)
O3 Sn1 O1 Sn3 . . 0.6(2)
C33 Sn1 O1 Sn3 . . 96.6(4)
O2 Sn1 O1 Sn3 . . 175.9(3)
C40 Sn1 O1 Sn3 . . -93.8(4)
C26 Sn3 O1 Sn2 . . 91.4(4)
C19 Sn3 O1 Sn2 . . -90.7(4)
O3 Sn3 O1 Sn2 . . 178.4(4)
N1 Sn3 O1 Sn2 . . -0.7(3)
C26 Sn3 O1 Sn1 . . -87.5(3)
C19 Sn3 O1 Sn1 . . 90.4(3)
O3 Sn3 O1 Sn1 . . -0.6(2)
N1 Sn3 O1 Sn1 . . -179.6(3)
O1 Sn1 O2 C3 . . -171.4(7)
O3 Sn1 O2 C3 . . -163.7(6)
C33 Sn1 O2 C3 . . -46.1(7)
C40 Sn1 O2 C3 . . 74.7(7)
O1 Sn1 O2 Sn2 . . 2.9(2)
O3 Sn1 O2 Sn2 . . 10.6(5)
C33 Sn1 O2 Sn2 . . 128.3(4)
C40 Sn1 O2 Sn2 . . -111.0(3)
O1 Sn2 O2 C3 . . 171.3(7)
C12 Sn2 O2 C3 . . 57.8(7)
C5 Sn2 O2 C3 . . -75.8(7)
N2 Sn2 O2 C3 . . 168.3(6)
O1 Sn2 O2 Sn1 . . -2.9(2)
C12 Sn2 O2 Sn1 . . -116.5(3)
C5 Sn2 O2 Sn1 . . 109.9(3)
N2 Sn2 O2 Sn1 . . -6.0(5)
O1 Sn1 O3 C4 . . -178.4(7)
C33 Sn1 O3 C4 . . 59.9(7)
O2 Sn1 O3 C4 . . 174.0(6)
C40 Sn1 O3 C4 . . -65.2(7)
O1 Sn1 O3 Sn3 . . -0.52(19)
C33 Sn1 O3 Sn3 . . -122.2(3)
O2 Sn1 O3 Sn3 . . -8.1(5)
C40 Sn1 O3 Sn3 . . 112.7(3)
O1 Sn3 O3 C4 . . 178.5(6)
C26 Sn3 O3 C4 . . -69.5(6)
C19 Sn3 O3 C4 . . 69.8(7)
N1 Sn3 O3 C4 . . -179.7(5)
O1 Sn3 O3 Sn1 . . 0.5(2)
C26 Sn3 O3 Sn1 . . 112.6(3)
C19 Sn3 O3 Sn1 . . -108.2(4)
N1 Sn3 O3 Sn1 . . 2.4(6)
O1 Sn3 N1 C1 . . 177.6(6)
C26 Sn3 N1 C1 . . 66.1(6)
C19 Sn3 N1 C1 . . -72.8(6)
O3 Sn3 N1 C1 . . 175.8(5)
O1 Sn3 N1 N2 . . -3.7(5)
C26 Sn3 N1 N2 . . -115.2(5)
C19 Sn3 N1 N2 . . 105.9(6)
O3 Sn3 N1 N2 . . -5.5(8)
C1 N1 N2 C2 . . -0.4(9)
Sn3 N1 N2 C2 . . -179.2(5)
C1 N1 N2 Sn2 . . -174.6(5)
Sn3 N1 N2 Sn2 . . 6.6(7)
O1 Sn2 N2 C2 . . -178.7(6)
C12 Sn2 N2 C2 . . -65.0(6)
C5 Sn2 N2 C2 . . 69.1(6)
O2 Sn2 N2 C2 . . -175.8(5)
O1 Sn2 N2 N1 . . -5.1(5)
C12 Sn2 N2 N1 . . 108.5(5)
C5 Sn2 N2 N1 . . -117.3(5)
O2 Sn2 N2 N1 . . -2.2(8)
N2 N1 C1 S1 . . 179.8(5)
Sn3 N1 C1 S1 . . -1.4(9)
N2 N1 C1 S2 . . 0.0(8)
Sn3 N1 C1 S2 . . 178.8(3)
C2 S2 C1 N1 . . 0.3(6)
C2 S2 C1 S1 . . -179.5(6)
N1 N2 C2 S3 . . 179.9(5)
Sn2 N2 C2 S3 . . -6.1(9)
N1 N2 C2 S2 . . 0.6(8)
Sn2 N2 C2 S2 . . 174.6(3)
C1 S2 C2 N2 . . -0.5(6)
C1 S2 C2 S3 . . -179.7(6)
O1 Sn2 C5 C6 . . -29.7(7)
C12 Sn2 C5 C6 . . 157.5(5)
O2 Sn2 C5 C6 . . -100.2(6)
N2 Sn2 C5 C6 . . 53.1(6)
Sn2 C5 C6 C11 . . 97.7(8)
Sn2 C5 C6 C7 . . -86.0(8)
C11 C6 C7 C8 . . -3.7(12)
C5 C6 C7 C8 . . 179.8(7)
C6 C7 C8 C9 . . 1.8(13)
C7 C8 C9 C10 . . 1.0(14)
C7 C8 C9 F1 . . 179.6(8)
C8 C9 C10 C11 . . -1.7(14)
F1 C9 C10 C11 . . 179.7(8)
C9 C10 C11 C6 . . -0.4(13)
C7 C6 C11 C10 . . 3.0(12)
C5 C6 C11 C10 . . 179.4(7)
O1 Sn2 C12 C13 . . 15.3(7)
C5 Sn2 C12 C13 . . -171.9(5)
O2 Sn2 C12 C13 . . 86.1(6)
N2 Sn2 C12 C13 . . -66.2(6)
Sn2 C12 C13 C18 . . 78.7(8)
Sn2 C12 C13 C14 . . -98.4(8)
C18 C13 C14 C15 . . 1.5(12)
C12 C13 C14 C15 . . 178.6(8)
C13 C14 C15 C16 . . -2.0(14)
C14 C15 C16 C17 . . 2.0(15)
C14 C15 C16 F2 . . -178.3(8)
C15 C16 C17 C18 . . -1.3(13)
F2 C16 C17 C18 . . 178.9(8)
C14 C13 C18 C17 . . -0.9(11)
C12 C13 C18 C17 . . -178.0(7)
C16 C17 C18 C13 . . 0.8(12)
O1 Sn3 C19 C20 . . -101.4(8)
C26 Sn3 C19 C20 . . 75.6(10)
O3 Sn3 C19 C20 . . -28.5(8)
N1 Sn3 C19 C20 . . 178.4(8)
Sn3 C19 C20 C21 . . -78.9(10)
Sn3 C19 C20 C25 . . 102.9(9)
C25 C20 C21 C22 . . -0.8(14)
C19 C20 C21 C22 . . -179.0(9)
C20 C21 C22 C23 . . 1.5(17)
C21 C22 C23 C24 . . -1.0(19)
C21 C22 C23 F3 . . 178.0(10)
C22 C23 C24 C25 . . -0.1(18)
F3 C23 C24 C25 . . -179.1(9)
C21 C20 C25 C24 . . -0.3(13)
C19 C20 C25 C24 . . 177.9(8)
C23 C24 C25 C20 . . 0.8(15)
O1 Sn3 C26 C27 . . 129.7(5)
C19 Sn3 C26 C27 . . -47.3(8)
O3 Sn3 C26 C27 . . 57.9(6)
N1 Sn3 C26 C27 . . -149.2(6)
Sn3 C26 C27 C32 . . 67.6(9)
Sn3 C26 C27 C28 . . -111.9(7)
C32 C27 C28 C29 . . 0.9(12)
C26 C27 C28 C29 . . -179.7(8)
C27 C28 C29 C30 . . -1.0(14)
C28 C29 C30 F4 . . 180.0(9)
C28 C29 C30 C31 . . 0.9(15)
F4 C30 C31 C32 . . -179.6(9)
C29 C30 C31 C32 . . -0.5(15)
C28 C27 C32 C31 . . -0.5(13)
C26 C27 C32 C31 . . -179.9(8)
C30 C31 C32 C27 . . 0.3(14)
O1 Sn1 C33 C34 . . -102.5(9)
O3 Sn1 C33 C34 . . -23.2(10)
O2 Sn1 C33 C34 . . -170.9(9)
C40 Sn1 C33 C34 . . 88.5(10)
Sn1 C33 C34 C39 . . 116.1(9)
Sn1 C33 C34 C35 . . -70.0(12)
C39 C34 C35 C36 . . -1.1(15)
C33 C34 C35 C36 . . -175.1(9)
C34 C35 C36 C37 . . 1.7(16)
C35 C36 C37 C38 . . -2.8(17)
C35 C36 C37 F5 . . 178.9(9)
C36 C37 C38 C39 . . 3.2(19)
F5 C37 C38 C39 . . -178.5(10)
C35 C34 C39 C38 . . 1.5(16)
C33 C34 C39 C38 . . 175.7(10)
C37 C38 C39 C34 . . -2.5(19)
O1 Sn1 C40 C41 . . 160.7(6)
O3 Sn1 C40 C41 . . 84.1(7)
C33 Sn1 C40 C41 . . -29.3(8)
O2 Sn1 C40 C41 . . -126.4(6)
Sn1 C40 C41 C42 . . 86.6(9)
Sn1 C40 C41 C46 . . -91.9(8)
C46 C41 C42 C43 . . -1.8(13)
C40 C41 C42 C43 . . 179.7(8)
C41 C42 C43 C44 . . 1.0(15)
C42 C43 C44 C45 . . 0.3(16)
C42 C43 C44 F6 . . -178.9(9)
C43 C44 C45 C46 . . -0.6(16)
F6 C44 C45 C46 . . 178.6(9)
C44 C45 C46 C41 . . -0.3(15)
C42 C41 C46 C45 . . 1.5(12)
C40 C41 C46 C45 . . 180.0(8)
C49 C47 C48 C49 3_676 . -0.1(15)
C47 C48 C49 C47 . 3_676 0.1(15)
